data_7700694
loop_
_publ_author_name
'Cabeza, Javier A.'
'Fern\'andez, Israel'
'Garc\'ia-\'Alvarez, Pablo'
'Laglera-G\'andara, Carlos J'

_publ_section_title
;
 A dipyrromethane-based diphosphane-germylene as precursor to tetrahedral
 copper(i) and T-shaped silver(i) and gold(i) PGeP pincer complexes.
;
_journal_issue 35
_journal_name_full 'Dalton transactions (Cambridge, England : 2003)'
_journal_page_first 13273
_journal_page_last 13280
_journal_paper_doi 10.1039/c9dt03045j
_journal_volume 48
_journal_year 2019
_chemical_formula_moiety 'C43 H57 Cl Cu Ge N2 P3'
_chemical_formula_sum 'C43 H57 Cl Cu Ge N2 P3'
_chemical_formula_weight 866.39
_space_group_crystal_system monoclinic
_space_group_IT_number 14
_space_group_name_Hall '-P 2ybc'
_space_group_name_H-M_alt 'P 1 21/c 1'
_symmetry_space_group_name_Hall '-P 2ybc'
_symmetry_space_group_name_H-M 'P 1 21/c 1'
_atom_sites_solution_hydrogens geom
_audit_creation_method SHELXL-2014
_audit_update_record
;
2019-07-02 deposited with the CCDC.    2019-07-30 downloaded from the CCDC.
;
_cell_angle_alpha 90
_cell_angle_beta 92.3280(10)
_cell_angle_gamma 90
_cell_formula_units_Z 4
_cell_length_a 15.9072(2)
_cell_length_b 13.5272(2)
_cell_length_c 19.6745(2)
_cell_measurement_reflns_used 12693
_cell_measurement_temperature 150(2)
_cell_measurement_theta_max 69.2430
_cell_measurement_theta_min 4.2740
_cell_volume 4230.06(9)
_computing_cell_refinement 'CrysAlisPro 1.171.38.46 (Rigaku Oxford Diffraction, 2015)'
_computing_data_collection 'CrysAlisPro 1.171.38.46 (Rigaku Oxford Diffraction, 2015)'
_computing_data_reduction 'CrysAlisPro 1.171.38.46 (Rigaku Oxford Diffraction, 2015)'
_computing_molecular_graphics 'MERCURY (Cambridge Crystallographic Data Centre: Cambridge, UK, 2019)'
_computing_publication_material 'SHELXL-2014 (Sheldrick, 2014)'
_computing_structure_refinement 'SHELXL-2013 (Sheldrick, 2013)'
_computing_structure_solution 'SIR-97 (Giacovazzo, 1999)'
_diffrn_ambient_temperature 150(2)
_diffrn_measured_fraction_theta_full 0.996
_diffrn_measured_fraction_theta_max 0.981
_diffrn_measurement_device_type 'Xcalibur, Onyx, Nova'
_diffrn_radiation_type CuK\a
_diffrn_radiation_wavelength 1.5418
_diffrn_reflns_av_R_equivalents 0.0276
_diffrn_reflns_av_unetI/netI 0.0315
_diffrn_reflns_Laue_measured_fraction_full 0.996
_diffrn_reflns_Laue_measured_fraction_max 0.981
_diffrn_reflns_limit_h_max 17
_diffrn_reflns_limit_h_min -19
_diffrn_reflns_limit_k_max 11
_diffrn_reflns_limit_k_min -16
_diffrn_reflns_limit_l_max 20
_diffrn_reflns_limit_l_min -23
_diffrn_reflns_number 19099
_diffrn_reflns_point_group_measured_fraction_full 0.996
_diffrn_reflns_point_group_measured_fraction_max 0.981
_diffrn_reflns_theta_full 67.680
_diffrn_reflns_theta_max 69.553
_diffrn_reflns_theta_min 2.780
_exptl_absorpt_coefficient_mu 3.384
_exptl_absorpt_correction_T_max 1.00000
_exptl_absorpt_correction_T_min 0.76219
_exptl_absorpt_correction_type multi-scan
_exptl_absorpt_process_details
;
CrysAlisPro 1.171.38.46 (Rigaku Oxford Diffraction, 2015)
Empirical absorption correction using spherical harmonics,
 implemented in SCALE3 ABSPACK scaling algorithm.
;
_exptl_crystal_colour colourless
_exptl_crystal_density_diffrn 1.360
_exptl_crystal_description prism
_exptl_crystal_F_000 1808
_exptl_crystal_size_max 0.10
_exptl_crystal_size_mid 0.10
_exptl_crystal_size_min 0.10
_refine_diff_density_max 0.386
_refine_diff_density_min -0.407
_refine_diff_density_rms 0.052
_refine_ls_extinction_method none
_refine_ls_goodness_of_fit_ref 1.037
_refine_ls_hydrogen_treatment constr
_refine_ls_matrix_type full
_refine_ls_number_parameters 462
_refine_ls_number_reflns 7803
_refine_ls_number_restraints 0
_refine_ls_restrained_S_all 1.037
_refine_ls_R_factor_all 0.0336
_refine_ls_R_factor_gt 0.0281
_refine_ls_shift/su_max 0.002
_refine_ls_shift/su_mean 0.000
_refine_ls_structure_factor_coef Fsqd
_refine_ls_weighting_details 'w=1/[\s^2^(Fo^2^)+(0.0353P)^2^+1.1100P] where P=(Fo^2^+2Fc^2^)/3'
_refine_ls_weighting_scheme calc
_refine_ls_wR_factor_gt 0.0689
_refine_ls_wR_factor_ref 0.0721
_reflns_Friedel_coverage 0.000
_reflns_number_gt 6919
_reflns_number_total 7803
_reflns_threshold_expression 'I > 2\s(I)'
_cod_data_source_file c9dt03045j2.cif
_cod_data_source_block 2
_cod_depositor_comments 'Adding full bibliography for 7700693--7700696.cif.'
_cod_database_code 7700694
_shelx_space_group_comment
;
The symmetry employed for this shelxl refinement is uniquely defined
by the following loop, which should always be used as a source of
symmetry information in preference to the above space-group names.
They are only intended as comments.
;
_shelxl_version_number 2014-3

loop_
_space_group_symop_operation_xyz
'x, y, z'
'-x, y+1/2, -z+1/2'
'-x, -y, -z'
'x, -y-1/2, z-1/2'

loop_
_atom_site_label
_atom_site_type_symbol
_atom_site_fract_x
_atom_site_fract_y
_atom_site_fract_z
_atom_site_U_iso_or_equiv
_atom_site_adp_type
_atom_site_occupancy
_atom_site_site_symmetry_order
_atom_site_calc_flag
_atom_site_refinement_flags_posn
_atom_site_refinement_flags_adp
C1 C 0.45837(13) 0.59807(16) 0.68440(11) 0.0309(5) Uani 1 1 d . .
H1A H 0.4296 0.5642 0.6461 0.046 Uiso 1 1 calc R U
H1B H 0.4334 0.6636 0.6902 0.046 Uiso 1 1 calc R U
H1C H 0.5182 0.6052 0.6754 0.046 Uiso 1 1 calc R U
C2 C 0.49331(13) 0.58871(19) 0.81020(12) 0.0375(5) Uani 1 1 d . .
H2A H 0.4867 0.5490 0.8513 0.056 Uiso 1 1 calc R U
H2B H 0.5533 0.5958 0.8017 0.056 Uiso 1 1 calc R U
H2C H 0.4685 0.6542 0.8165 0.056 Uiso 1 1 calc R U
C3 C 0.44884(12) 0.53732(16) 0.74948(10) 0.0262(4) Uani 1 1 d . .
H3 H 0.4804 0.4744 0.7425 0.031 Uiso 1 1 calc R U
C4 C 0.34990(17) 0.4545(2) 0.90638(11) 0.0436(6) Uani 1 1 d . .
H4A H 0.3067 0.5053 0.9117 0.065 Uiso 1 1 calc R U
H4B H 0.3421 0.4016 0.9396 0.065 Uiso 1 1 calc R U
H4C H 0.4058 0.4840 0.9140 0.065 Uiso 1 1 calc R U
C5 C 0.40847(15) 0.33202(18) 0.82358(12) 0.0398(5) Uani 1 1 d . .
H5A H 0.4018 0.3063 0.7771 0.060 Uiso 1 1 calc R U
H5B H 0.4648 0.3605 0.8305 0.060 Uiso 1 1 calc R U
H5C H 0.4012 0.2781 0.8561 0.060 Uiso 1 1 calc R U
C6 C 0.34221(13) 0.41188(16) 0.83449(10) 0.0286(4) Uani 1 1 d . .
H6 H 0.2870 0.3765 0.8320 0.034 Uiso 1 1 calc R U
C7 C 0.28589(12) 0.61351(15) 0.79465(10) 0.0242(4) Uani 1 1 d . .
H7A H 0.2250 0.6004 0.7981 0.029 Uiso 1 1 calc R U
H7B H 0.3094 0.6279 0.8410 0.029 Uiso 1 1 calc R U
C8 C 0.29723(12) 0.70273(15) 0.75054(10) 0.0243(4) Uani 1 1 d . .
C9 C 0.33998(13) 0.78770(16) 0.76663(11) 0.0300(4) Uani 1 1 d . .
H9 H 0.3624 0.8060 0.8103 0.036 Uiso 1 1 calc R U
C10 C 0.34470(14) 0.84360(16) 0.70586(12) 0.0333(5) Uani 1 1 d . .
H10 H 0.3710 0.9062 0.7016 0.040 Uiso 1 1 calc R U
C11 C 0.30460(12) 0.79131(15) 0.65434(11) 0.0281(4) Uani 1 1 d . .
C12 C 0.29527(13) 0.81498(16) 0.57866(12) 0.0326(5) Uani 1 1 d . .
C13 C 0.21132(16) 0.86939(19) 0.56270(15) 0.0468(6) Uani 1 1 d . .
H13A H 0.2087 0.9290 0.5909 0.070 Uiso 1 1 calc R U
H13B H 0.2078 0.8880 0.5145 0.070 Uiso 1 1 calc R U
H13C H 0.1642 0.8257 0.5726 0.070 Uiso 1 1 calc R U
C14 C 0.36764(17) 0.88439(19) 0.56066(14) 0.0460(6) Uani 1 1 d . .
H14A H 0.3654 0.9445 0.5883 0.069 Uiso 1 1 calc R U
H14B H 0.4216 0.8509 0.5698 0.069 Uiso 1 1 calc R U
H14C H 0.3621 0.9020 0.5124 0.069 Uiso 1 1 calc R U
C15 C 0.30001(12) 0.72254(16) 0.53526(10) 0.0274(4) Uani 1 1 d . .
C16 C 0.33946(13) 0.70735(18) 0.47524(11) 0.0349(5) Uani 1 1 d . .
H16 H 0.3721 0.7545 0.4521 0.042 Uiso 1 1 calc R U
C17 C 0.32283(13) 0.60923(18) 0.45422(11) 0.0324(5) Uani 1 1 d . .
H17 H 0.3422 0.5786 0.4143 0.039 Uiso 1 1 calc R U
C18 C 0.27388(11) 0.56612(16) 0.50145(9) 0.0241(4) Uani 1 1 d . .
C19 C 0.23991(12) 0.46342(16) 0.50354(9) 0.0263(4) Uani 1 1 d . .
H19A H 0.2477 0.4320 0.4588 0.032 Uiso 1 1 calc R U
H19B H 0.1787 0.4671 0.5103 0.032 Uiso 1 1 calc R U
C20 C 0.40168(12) 0.39835(16) 0.55443(10) 0.0275(4) Uani 1 1 d . .
H20 H 0.4119 0.4713 0.5559 0.033 Uiso 1 1 calc R U
C21 C 0.42878(15) 0.3650(2) 0.48429(11) 0.0407(6) Uani 1 1 d . .
H21A H 0.3910 0.3938 0.4491 0.061 Uiso 1 1 calc R U
H21B H 0.4865 0.3871 0.4775 0.061 Uiso 1 1 calc R U
H21C H 0.4262 0.2927 0.4814 0.061 Uiso 1 1 calc R U
C22 C 0.45928(14) 0.3548(2) 0.61112(11) 0.0379(5) Uani 1 1 d . .
H22A H 0.4406 0.3773 0.6554 0.057 Uiso 1 1 calc R U
H22B H 0.4569 0.2825 0.6091 0.057 Uiso 1 1 calc R U
H22C H 0.5172 0.3768 0.6051 0.057 Uiso 1 1 calc R U
C23 C 0.26203(17) 0.25775(18) 0.53547(12) 0.0413(6) Uani 1 1 d . .
H23 H 0.2789 0.2573 0.4871 0.050 Uiso 1 1 calc R U
C24 C 0.1682(2) 0.2393(3) 0.53500(19) 0.0728(10) Uani 1 1 d . .
H24A H 0.1558 0.1740 0.5154 0.109 Uiso 1 1 calc R U
H24B H 0.1390 0.2902 0.5076 0.109 Uiso 1 1 calc R U
H24C H 0.1490 0.2416 0.5817 0.109 Uiso 1 1 calc R U
C25 C 0.3105(3) 0.1750(2) 0.57214(15) 0.0653(9) Uani 1 1 d . .
H25A H 0.3040 0.1811 0.6213 0.098 Uiso 1 1 calc R U
H25B H 0.3702 0.1797 0.5622 0.098 Uiso 1 1 calc R U
H25C H 0.2884 0.1109 0.5565 0.098 Uiso 1 1 calc R U
C26 C 0.03648(12) 0.36235(15) 0.68234(11) 0.0263(4) Uani 1 1 d . .
C27 C 0.03374(14) 0.38451(18) 0.61405(11) 0.0366(5) Uani 1 1 d . .
H27 H 0.0825 0.4099 0.5938 0.044 Uiso 1 1 calc R U
C28 C -0.03959(17) 0.3702(2) 0.57437(14) 0.0496(7) Uani 1 1 d . .
H28 H -0.0405 0.3853 0.5272 0.060 Uiso 1 1 calc R U
C29 C -0.11049(16) 0.33440(19) 0.60304(17) 0.0528(7) Uani 1 1 d . .
H29 H -0.1597 0.3217 0.5755 0.063 Uiso 1 1 calc R U
C30 C -0.10997(14) 0.31697(19) 0.67208(17) 0.0498(7) Uani 1 1 d . .
H30 H -0.1599 0.2951 0.6923 0.060 Uiso 1 1 calc R U
C31 C -0.03723(13) 0.33100(17) 0.71230(13) 0.0385(5) Uani 1 1 d . .
H31 H -0.0375 0.3194 0.7599 0.046 Uiso 1 1 calc R U
C32 C 0.16012(12) 0.25117(15) 0.76487(10) 0.0236(4) Uani 1 1 d . .
C33 C 0.23418(14) 0.20765(17) 0.74654(12) 0.0365(5) Uani 1 1 d . .
H33 H 0.2714 0.2435 0.7191 0.044 Uiso 1 1 calc R U
C34 C 0.25556(17) 0.1125(2) 0.76728(15) 0.0504(7) Uani 1 1 d . .
H34 H 0.3068 0.0837 0.7538 0.060 Uiso 1 1 calc R U
C35 C 0.20265(15) 0.05990(18) 0.80725(13) 0.0402(5) Uani 1 1 d . .
H35 H 0.2167 -0.0055 0.8211 0.048 Uiso 1 1 calc R U
C36 C 0.12914(14) 0.10262(18) 0.82714(13) 0.0410(6) Uani 1 1 d . .
H36 H 0.0926 0.0667 0.8551 0.049 Uiso 1 1 calc R U
C37 C 0.10803(13) 0.19742(18) 0.80669(13) 0.0383(5) Uani 1 1 d . .
H37 H 0.0574 0.2264 0.8213 0.046 Uiso 1 1 calc R U
C38 C 0.10000(12) 0.44490(15) 0.80479(10) 0.0253(4) Uani 1 1 d . .
C39 C 0.05075(15) 0.52815(17) 0.79148(11) 0.0351(5) Uani 1 1 d . .
H39 H 0.0369 0.5460 0.7457 0.042 Uiso 1 1 calc R U
C40 C 0.02150(18) 0.58538(18) 0.84390(13) 0.0454(6) Uani 1 1 d . .
H40 H -0.0132 0.6410 0.8338 0.054 Uiso 1 1 calc R U
C41 C 0.04239(19) 0.5621(2) 0.91020(13) 0.0480(6) Uani 1 1 d . .
H41 H 0.0220 0.6012 0.9461 0.058 Uiso 1 1 calc R U
C42 C 0.09305(17) 0.4820(2) 0.92423(12) 0.0455(6) Uani 1 1 d . .
H42 H 0.1091 0.4670 0.9701 0.055 Uiso 1 1 calc R U
C43 C 0.12131(14) 0.42239(18) 0.87217(11) 0.0349(5) Uani 1 1 d . .
H43 H 0.1552 0.3662 0.8828 0.042 Uiso 1 1 calc R U
Cl1 Cl 0.08348(3) 0.66894(4) 0.62013(3) 0.03445(12) Uani 1 1 d . .
Cu1 Cu 0.24773(2) 0.44137(2) 0.67486(2) 0.01931(7) Uani 1 1 d . .
Ge1 Ge 0.21308(2) 0.60175(2) 0.63603(2) 0.01938(7) Uani 1 1 d . .
N1 N 0.27309(10) 0.70536(12) 0.68192(8) 0.0242(3) Uani 1 1 d . .
N2 N 0.25913(10) 0.63582(13) 0.55138(8) 0.0235(3) Uani 1 1 d . .
P1 P 0.33759(3) 0.50058(4) 0.76182(2) 0.01972(10) Uani 1 1 d . .
P2 P 0.28866(3) 0.38246(4) 0.57091(2) 0.02276(11) Uani 1 1 d . .
P3 P 0.13655(3) 0.37525(4) 0.73152(2) 0.02029(10) Uani 1 1 d . .

loop_
_atom_site_aniso_label
_atom_site_aniso_U_11
_atom_site_aniso_U_22
_atom_site_aniso_U_33
_atom_site_aniso_U_23
_atom_site_aniso_U_13
_atom_site_aniso_U_12
C1 0.0261(10) 0.0314(12) 0.0359(11) -0.0015(9) 0.0100(8) -0.0045(9)
C2 0.0272(10) 0.0450(14) 0.0397(12) -0.0064(11) -0.0044(9) -0.0064(10)
C3 0.0203(9) 0.0288(11) 0.0297(10) -0.0020(9) 0.0017(8) -0.0008(8)
C4 0.0556(15) 0.0515(15) 0.0236(10) 0.0037(10) 0.0000(10) -0.0052(12)
C5 0.0419(12) 0.0381(13) 0.0393(12) 0.0131(11) 0.0005(10) 0.0078(11)
C6 0.0315(10) 0.0305(11) 0.0238(10) 0.0054(9) 0.0020(8) -0.0008(9)
C7 0.0241(9) 0.0277(11) 0.0208(9) -0.0036(8) 0.0032(7) -0.0001(8)
C8 0.0226(9) 0.0230(10) 0.0276(10) -0.0050(8) 0.0038(7) 0.0033(8)
C9 0.0300(10) 0.0269(11) 0.0333(11) -0.0090(9) 0.0031(8) -0.0004(9)
C10 0.0332(11) 0.0192(10) 0.0479(13) -0.0041(9) 0.0042(9) -0.0032(9)
C11 0.0270(10) 0.0183(10) 0.0391(11) 0.0038(9) 0.0028(8) 0.0019(8)
C12 0.0336(11) 0.0228(11) 0.0412(12) 0.0092(9) -0.0004(9) -0.0003(9)
C13 0.0494(14) 0.0306(13) 0.0597(16) 0.0114(12) -0.0076(12) 0.0109(11)
C14 0.0522(14) 0.0344(13) 0.0509(14) 0.0185(12) -0.0019(12) -0.0160(11)
C15 0.0232(9) 0.0280(11) 0.0308(10) 0.0137(9) -0.0010(8) -0.0011(8)
C16 0.0301(10) 0.0415(13) 0.0337(11) 0.0182(10) 0.0060(9) -0.0026(10)
C17 0.0288(10) 0.0438(13) 0.0249(10) 0.0090(9) 0.0059(8) 0.0025(9)
C18 0.0214(9) 0.0320(11) 0.0190(9) 0.0060(8) 0.0010(7) 0.0046(8)
C19 0.0266(9) 0.0335(11) 0.0190(9) -0.0013(8) 0.0013(7) -0.0002(9)
C20 0.0282(10) 0.0313(11) 0.0233(9) 0.0024(8) 0.0068(8) 0.0063(9)
C21 0.0406(12) 0.0560(16) 0.0266(11) 0.0001(11) 0.0131(9) 0.0108(12)
C22 0.0361(11) 0.0476(14) 0.0304(11) 0.0033(10) 0.0061(9) 0.0136(11)
C23 0.0626(15) 0.0293(12) 0.0330(12) -0.0101(10) 0.0144(11) -0.0076(11)
C24 0.075(2) 0.0558(19) 0.090(2) -0.0408(18) 0.0255(18) -0.0352(17)
C25 0.123(3) 0.0261(13) 0.0485(15) -0.0033(12) 0.0238(17) 0.0070(16)
C26 0.0230(9) 0.0200(10) 0.0359(11) 0.0002(8) -0.0013(8) -0.0014(8)
C27 0.0327(11) 0.0428(14) 0.0338(11) -0.0009(10) -0.0035(9) -0.0001(10)
C28 0.0492(15) 0.0540(17) 0.0441(14) -0.0055(13) -0.0181(12) 0.0075(13)
C29 0.0365(13) 0.0343(14) 0.085(2) -0.0067(14) -0.0304(13) 0.0038(11)
C30 0.0236(11) 0.0327(13) 0.092(2) 0.0076(14) -0.0085(12) -0.0033(10)
C31 0.0256(10) 0.0338(13) 0.0562(14) 0.0099(11) 0.0016(10) -0.0035(9)
C32 0.0238(9) 0.0231(10) 0.0238(9) 0.0011(8) 0.0001(7) -0.0031(8)
C33 0.0368(11) 0.0310(12) 0.0430(12) 0.0072(10) 0.0160(10) 0.0025(10)
C34 0.0484(14) 0.0372(14) 0.0672(17) 0.0132(13) 0.0234(13) 0.0174(12)
C35 0.0438(13) 0.0249(12) 0.0517(14) 0.0104(10) -0.0016(11) 0.0014(10)
C36 0.0324(11) 0.0357(13) 0.0551(14) 0.0180(11) 0.0023(10) -0.0083(10)
C37 0.0259(10) 0.0356(13) 0.0538(14) 0.0169(11) 0.0074(10) -0.0007(9)
C38 0.0243(9) 0.0237(10) 0.0283(10) 0.0009(8) 0.0063(8) -0.0024(8)
C39 0.0441(12) 0.0287(12) 0.0331(11) 0.0041(9) 0.0088(9) 0.0062(10)
C40 0.0612(16) 0.0291(12) 0.0469(14) 0.0026(11) 0.0170(12) 0.0135(12)
C41 0.0700(17) 0.0361(14) 0.0394(13) -0.0054(11) 0.0191(12) 0.0085(13)
C42 0.0604(15) 0.0462(15) 0.0303(12) -0.0014(11) 0.0077(11) 0.0054(13)
C43 0.0375(11) 0.0371(13) 0.0304(11) 0.0012(10) 0.0059(9) 0.0059(10)
Cl1 0.0217(2) 0.0432(3) 0.0386(3) 0.0008(2) 0.00297(19) 0.0088(2)
Cu1 0.02072(13) 0.01904(15) 0.01843(13) 0.00099(11) 0.00375(10) -0.00219(10)
Ge1 0.01806(11) 0.01957(12) 0.02069(11) 0.00152(8) 0.00305(8) -0.00011(8)
N1 0.0242(8) 0.0206(8) 0.0278(8) 0.0003(7) 0.0006(6) 0.0004(7)
N2 0.0214(7) 0.0251(9) 0.0243(8) 0.0052(7) 0.0037(6) 0.0010(7)
P1 0.0193(2) 0.0219(2) 0.0182(2) 0.00047(18) 0.00232(17) -0.00072(18)
P2 0.0285(2) 0.0206(2) 0.0195(2) -0.00147(19) 0.00521(18) 0.0005(2)
P3 0.0187(2) 0.0207(2) 0.0216(2) 0.00216(19) 0.00305(17) -0.00289(18)

loop_
_atom_type_symbol
_atom_type_description
_atom_type_scat_dispersion_real
_atom_type_scat_dispersion_imag
_atom_type_scat_source
C C 0.0181 0.0091 'International Tables Vol C Tables 4.2.6.8 and 6.1.1.4'
H H 0.0000 0.0000 'International Tables Vol C Tables 4.2.6.8 and 6.1.1.4'
Cl Cl 0.3639 0.7018 'International Tables Vol C Tables 4.2.6.8 and 6.1.1.4'
Cu Cu -1.9646 0.5888 'International Tables Vol C Tables 4.2.6.8 and 6.1.1.4'
Ge Ge -1.0885 0.8855 'International Tables Vol C Tables 4.2.6.8 and 6.1.1.4'
N N 0.0311 0.0180 'International Tables Vol C Tables 4.2.6.8 and 6.1.1.4'
P P 0.2955 0.4335 'International Tables Vol C Tables 4.2.6.8 and 6.1.1.4'

loop_
_geom_angle_atom_site_label_1
_geom_angle_atom_site_label_2
_geom_angle_atom_site_label_3
_geom_angle
C2 C3 C1 110.48(18)
C2 C3 P1 115.52(14)
C1 C3 P1 112.22(13)
C4 C6 C5 111.51(19)
C4 C6 P1 117.76(16)
C5 C6 P1 110.64(14)
C8 C7 P1 113.18(13)
C9 C8 N1 108.61(18)
C9 C8 C7 127.79(18)
N1 C8 C7 123.18(17)
C8 C9 C10 107.22(18)
C11 C10 C9 107.99(19)
C10 C11 N1 107.94(18)
C10 C11 C12 129.59(19)
N1 C11 C12 122.44(18)
C15 C12 C11 111.80(17)
C15 C12 C14 108.58(19)
C11 C12 C14 108.00(18)
C15 C12 C13 109.89(19)
C11 C12 C13 110.33(19)
C14 C12 C13 108.13(19)
C16 C15 N2 107.8(2)
C16 C15 C12 129.9(2)
N2 C15 C12 122.33(18)
C15 C16 C17 107.79(19)
C18 C17 C16 107.87(19)
C17 C18 N2 107.98(19)
C17 C18 C19 129.27(19)
N2 C18 C19 122.75(16)
C18 C19 P2 115.22(13)
C21 C20 C22 111.17(17)
C21 C20 P2 115.76(16)
C22 C20 P2 112.57(14)
C24 C23 C25 111.2(3)
C24 C23 P2 111.11(18)
C25 C23 P2 112.60(19)
C27 C26 C31 118.9(2)
C27 C26 P3 119.09(16)
C31 C26 P3 121.99(17)
C26 C27 C28 120.7(2)
C29 C28 C27 120.3(3)
C28 C29 C30 119.6(2)
C29 C30 C31 120.7(2)
C30 C31 C26 119.6(2)
C33 C32 C37 117.8(2)
C33 C32 P3 117.49(15)
C37 C32 P3 124.72(16)
C32 C33 C34 121.4(2)
C35 C34 C33 120.0(2)
C34 C35 C36 119.6(2)
C35 C36 C37 120.4(2)
C36 C37 C32 120.8(2)
C43 C38 C39 118.1(2)
C43 C38 P3 124.34(16)
C39 C38 P3 117.49(16)
C40 C39 C38 121.1(2)
C41 C40 C39 120.3(2)
C40 C41 C42 119.4(2)
C41 C42 C43 120.9(2)
C38 C43 C42 120.1(2)
P3 Cu1 P2 122.83(2)
P3 Cu1 P1 103.777(19)
P2 Cu1 P1 125.60(2)
P3 Cu1 Ge1 109.832(17)
P2 Cu1 Ge1 95.799(16)
P1 Cu1 Ge1 92.867(16)
N1 Ge1 N2 91.92(7)
N1 Ge1 Cl1 101.91(5)
N2 Ge1 Cl1 99.36(5)
N1 Ge1 Cu1 114.70(5)
N2 Ge1 Cu1 114.40(5)
Cl1 Ge1 Cu1 127.872(18)
C11 N1 C8 108.18(17)
C11 N1 Ge1 127.93(14)
C8 N1 Ge1 123.78(14)
C15 N2 C18 108.60(16)
C15 N2 Ge1 127.35(14)
C18 N2 Ge1 122.47(13)
C7 P1 C3 105.16(9)
C7 P1 C6 105.42(9)
C3 P1 C6 105.26(9)
C7 P1 Cu1 105.69(6)
C3 P1 Cu1 123.67(6)
C6 P1 Cu1 110.24(7)
C20 P2 C19 100.72(9)
C20 P2 C23 104.27(11)
C19 P2 C23 100.59(10)
C20 P2 Cu1 115.15(7)
C19 P2 Cu1 107.60(7)
C23 P2 Cu1 125.01(8)
C32 P3 C38 104.79(9)
C32 P3 C26 105.16(9)
C38 P3 C26 99.62(9)
C32 P3 Cu1 112.18(6)
C38 P3 Cu1 116.96(7)
C26 P3 Cu1 116.54(7)

loop_
_geom_bond_atom_site_label_1
_geom_bond_atom_site_label_2
_geom_bond_distance
C1 C3 1.534(3)
C2 C3 1.530(3)
C3 P1 1.8633(19)
C4 C6 1.528(3)
C5 C6 1.530(3)
C6 P1 1.866(2)
C7 C8 1.502(3)
C7 P1 1.863(2)
C8 C9 1.366(3)
C8 N1 1.389(3)
C9 C10 1.419(3)
C10 C11 1.372(3)
C11 N1 1.386(3)
C11 C12 1.524(3)
C12 C15 1.518(3)
C12 C14 1.538(3)
C12 C13 1.546(3)
C15 C16 1.375(3)
C15 N2 1.384(3)
C16 C17 1.412(4)
C17 C18 1.367(3)
C18 N2 1.388(3)
C18 C19 1.492(3)
C19 P2 1.864(2)
C20 C21 1.530(3)
C20 C22 1.532(3)
C20 P2 1.852(2)
C23 C24 1.513(4)
C23 C25 1.524(4)
C23 P2 1.867(2)
C26 C27 1.376(3)
C26 C31 1.400(3)
C26 P3 1.837(2)
C27 C28 1.390(3)
C28 C29 1.370(4)
C29 C30 1.378(4)
C30 C31 1.388(3)
C32 C33 1.378(3)
C32 C37 1.396(3)
C32 P3 1.835(2)
C33 C34 1.389(3)
C34 C35 1.373(4)
C35 C36 1.375(4)
C36 C37 1.381(3)
C38 C43 1.389(3)
C38 C39 1.391(3)
C38 P3 1.836(2)
C39 C40 1.385(3)
C40 C41 1.370(4)
C41 C42 1.372(4)
C42 C43 1.393(3)
Cl1 Ge1 2.2631(5)
Cu1 P3 2.3089(5)
Cu1 P2 2.3128(5)
Cu1 P1 2.3267(5)
Cu1 Ge1 2.3580(3)
Ge1 N1 1.9028(17)
Ge1 N2 1.9032(16)
